data_4317526
loop_
_publ_author_name
'Jean Galy'
'Ren\'ee Enjalbert'
'Pierre Lecante'
'Andrzej Burian'

_publ_section_title
;
 AsCl3: From the Crystalline to the Liquid State. XRD (176 < T(K) < 250)
 and WAXS (295 K) Studies
;
_journal_name_full 'Inorganic Chemistry'
_journal_page_first 693
_journal_page_last 698
_journal_paper_doi 10.1021/ic0102788
_journal_volume 41
_journal_year 2002
_chemical_compound_source 'Sigma-Aldrich Company'
_chemical_formula_structural 'As Cl3'
_chemical_formula_sum 'As Cl3'
_chemical_formula_weight 181.27
_chemical_melting_point 257
_chemical_name_common 'arsenic trichloride'
_chemical_name_systematic
;
   ?
;
_space_group_IT_number 19
_symmetry_cell_setting orthorhombic
_symmetry_space_group_name_Hall 'P 2ac 2ab'
_symmetry_space_group_name_H-M 'P 21 21 21'
_atom_sites_solution_primary heavy
_atom_sites_solution_secondary difmap
_audit_creation_method SHELXL
_cell_angle_alpha 90.00
_cell_angle_beta 90.00
_cell_angle_gamma 90.00
_cell_formula_units_Z 4
_cell_length_a 9.475(3)
_cell_length_b 11.331(2)
_cell_length_c 4.2964(8)
_cell_measurement_reflns_used 25
_cell_measurement_temperature 221(3)
_cell_measurement_theta_max 25.3
_cell_measurement_theta_min 3.6
_cell_volume 461.27(19)
_computing_cell_refinement 'CAD4-Express (Enraf-Nonius, 1993)'
_computing_data_collection 'CAD4-Express (Enraf-Nonius, 1993)'
_computing_data_reduction 'CADAK (Savariault, 1991)'
_computing_molecular_graphics 'ORTEP III (Burnett,Johnson, 1998)'
_computing_publication_material 'SHELXL-96 (Sheldrick, 1996)'
_computing_structure_refinement 'SHELXL-96 (Sheldrick, 1996)'
_computing_structure_solution 'SHELXS-96 (Sheldrick, 1990)'
_diffrn_measurement_device 'CAD4 Enraf-Nonius'
_diffrn_measurement_method \w--2\q
_diffrn_radiation_monochromator graphite
_diffrn_radiation_source 'fine-focus sealed tube'
_diffrn_radiation_type MoK\a
_diffrn_radiation_wavelength 0.71073
_diffrn_reflns_av_R_equivalents 0.0000
_diffrn_reflns_av_sigmaI/netI 0.0438
_diffrn_reflns_limit_h_max 14
_diffrn_reflns_limit_h_min 0
_diffrn_reflns_limit_k_max 18
_diffrn_reflns_limit_k_min 0
_diffrn_reflns_limit_l_max 6
_diffrn_reflns_limit_l_min 0
_diffrn_reflns_number 616
_diffrn_reflns_theta_max 34.84
_diffrn_reflns_theta_min 2.80
_exptl_absorpt_coefficient_mu 8.892
_exptl_absorpt_correction_T_max 0.15
_exptl_absorpt_correction_T_min 0.12
_exptl_absorpt_correction_type cylinder
_exptl_crystal_colour colourless
_exptl_crystal_density_diffrn 2.610
_exptl_crystal_description cylinder
_exptl_crystal_F_000 336
_exptl_crystal_size_max 0.7
_exptl_crystal_size_min 0.3
_refine_diff_density_max 0.678
_refine_diff_density_min -0.579
_refine_diff_density_rms 0.136
_refine_ls_abs_structure_details 'Flack H D (1983), Acta Cryst. A39, 876-881'
_refine_ls_abs_structure_Flack 0.18(5)
_refine_ls_extinction_coef 0.017(3)
_refine_ls_extinction_expression Fc^*^=kFc[1+0.001xFc^2^\l^3^/sin(2\q)]^-1/4^
_refine_ls_extinction_method SHELXL
_refine_ls_goodness_of_fit_all 1.082
_refine_ls_goodness_of_fit_obs 1.097
_refine_ls_matrix_type full
_refine_ls_number_parameters 38
_refine_ls_number_reflns 616
_refine_ls_number_restraints 0
_refine_ls_restrained_S_all 1.082
_refine_ls_restrained_S_obs 1.097
_refine_ls_R_factor_all 0.0397
_refine_ls_R_factor_obs 0.0379
_refine_ls_shift/esd_max 0.000
_refine_ls_shift/esd_mean 0.000
_refine_ls_structure_factor_coef Fsqd
_refine_ls_weighting_details 'w=1/[\s^2^(Fo^2^)+(0.0468P)^2^+0.0000P] where P=(Fo^2^+2Fc^2^)/3'
_refine_ls_weighting_scheme calc
_refine_ls_wR_factor_all 0.0933
_refine_ls_wR_factor_obs 0.0925
_reflns_number_observed 590
_reflns_number_total 616
_reflns_observed_criterion >2sigma(I)
_cod_data_source_file ic0102788.cif
_cod_data_source_block shelxl
_cod_depositor_comments
;
The following automatic conversions were performed:

'_chemical_melting_point' value '257K' was changed to '257' - the
value should be numeric and without a unit designator.

Automatic conversion script
Id: cif_fix_values 1569 2011-02-09 13:29:24Z adriana 

The following automatic conversions were performed:

'_exptl_absorpt_correction_type' tag value 'cylindrical' was replaced
with 'cylinder' value.

Automatic conversion script
Id: cif_fix_values 1646 2011-03-28 12:23:43Z adriana 

The following automatic conversions were performed:

'_refine_ls_weighting_scheme' value 'calc
w=1/[\s^2^(Fo^2^)+(0.0468P)^2^+0.0000P] where P=(Fo^2^+2Fc^2^)/3' was
changed to 'calc'. New tag '_refine_ls_weighting_details' was
created. The value of the new tag was set to
'w=1/[\s^2^(Fo^2^)+(0.0468P)^2^+0.0000P] where P=(Fo^2^+2Fc^2^)/3'.

Automatic conversion script
Id: cif_fix_values 3143 2015-03-26 13:38:13Z robertas 

The following automatic conversions were performed:

'_atom_sites_solution_primary' value 'heavy-atom method' was changed
to 'heavy'.

Automatic conversion script
Id: cif_fix_values 6452 2018-10-05 10:23:21Z andrius 
;
_cod_database_code 4317526
_cod_database_fobs_code 4317526
_diffrn_temperature 221(3)

loop_
_symmetry_equiv_pos_as_xyz
'x, y, z'
'-x+1/2, -y, z+1/2'
'-x, y+1/2, -z+1/2'
'x+1/2, -y+1/2, -z'

loop_
_atom_site_aniso_label
_atom_site_aniso_U_11
_atom_site_aniso_U_22
_atom_site_aniso_U_33
_atom_site_aniso_U_23
_atom_site_aniso_U_13
_atom_site_aniso_U_12
As 0.0486(5) 0.0440(4) 0.0249(3) 0.0003(4) -0.0003(6) 0.0015(4)
Cl1 0.0532(11) 0.0310(8) 0.0611(12) 0.0020(9) 0.0052(16) 0.0028(10)
Cl2 0.0464(10) 0.0409(10) 0.0596(14) 0.0006(14) 0.0025(12) 0.0126(10)
Cl3 0.0443(11) 0.0448(10) 0.0613(14) 0.0041(15) -0.0018(13) -0.0069(10)

loop_
_atom_site_label
_atom_site_type_symbol
_atom_site_fract_x
_atom_site_fract_y
_atom_site_fract_z
_atom_site_U_iso_or_equiv
_atom_site_thermal_displace_type
_atom_site_occupancy
_atom_site_calc_flag
_atom_site_refinement_flags
_atom_site_disorder_group
As As 0.30111(9) 0.28781(6) 0.48785(17) 0.0391(3) Uani 1 d . .
Cl1 Cl 0.2964(2) 0.12378(15) 0.2327(6) 0.0484(5) Uani 1 d . .
Cl2 Cl 0.1349(2) 0.37895(17) 0.2404(8) 0.0490(6) Uani 1 d . .
Cl3 Cl 0.4778(2) 0.36768(18) 0.2486(8) 0.0502(6) Uani 1 d . .

loop_
_atom_type_symbol
_atom_type_description
_atom_type_scat_dispersion_real
_atom_type_scat_dispersion_imag
_atom_type_scat_source
As As 0.0499 2.0058 'International Tables Vol C Tables 4.2.6.8 and 6.1.1.4'
Cl Cl 0.1484 0.1585 'International Tables Vol C Tables 4.2.6.8 and 6.1.1.4'

loop_
_geom_angle_atom_site_label_1
_geom_angle_atom_site_label_2
_geom_angle_atom_site_label_3
_geom_angle
_geom_angle_site_symmetry_1
_geom_angle_site_symmetry_3
_geom_angle_publ_flag
Cl1 As Cl2 98.42(10) . . ?
Cl1 As Cl3 97.76(10) . . ?
Cl2 As Cl3 97.49(9) . . ?

loop_
_geom_bond_atom_site_label_1
_geom_bond_atom_site_label_2
_geom_bond_distance
_geom_bond_site_symmetry_2
_geom_bond_publ_flag
As Cl1 2.158(2) . ?
As Cl2 2.163(3) . ?
As Cl3 2.163(3) . ?

loop_
_cod_related_entry_id
_cod_related_entry_database
_cod_related_entry_code
1 ChemSpider 22974
